data_7025385
loop_
_publ_author_name
'Keene, Tony D.'
'Zimmermann, Iwan'
'Neels, Antonia'
'Sereda, Olha'
'Hauser, J\"urg'
'Bonin, Michel'
'Hursthouse, Michael B.'
'Price, Daniel J.'
'Decurtins, Silvio'

_publ_section_title
;
 Heterocyclic amine directed synthesis of metal(II)-oxalates:
 investigating the magnetic properties of two complete series of chains
 with S = 5/2 to S = 1/2.
;
_journal_issue 20
_journal_name_full 'Dalton transactions (Cambridge, England : 2003)'
_journal_page_first 4937
_journal_page_last 4950
_journal_paper_doi 10.1039/b927522c
_journal_volume 39
_journal_year 2010
_chemical_formula_moiety 'C14 H10 Cu N6 O4'
_chemical_formula_sum 'C14 H10 Cu N6 O4'
_chemical_formula_weight 389.82
_chemical_melting_point ?
_chemical_name_common '[Cu(ox)(btz)2]n'
_chemical_name_systematic
;
catena-[(\m~2~-oxalato)-bis(benzotriazole)-manganese(II)]
;
_space_group_IT_number 9
_symmetry_cell_setting monoclinic
_symmetry_space_group_name_Hall 'C -2yc'
_symmetry_space_group_name_H-M 'C 1 c 1'
_atom_sites_solution_hydrogens geom
_atom_sites_solution_primary direct
_atom_sites_solution_secondary difmap
_audit_creation_method SHELXL-97
_cell_angle_alpha 90.00
_cell_angle_beta 108.7210(10)
_cell_angle_gamma 90.00
_cell_formula_units_Z 4
_cell_length_a 14.2379(2)
_cell_length_b 12.28010(10)
_cell_length_c 9.38300(10)
_cell_measurement_reflns_used 9950
_cell_measurement_temperature 296(2)
_cell_measurement_theta_max 34.062
_cell_measurement_theta_min 2.243
_cell_volume 1553.75(3)
_computing_cell_refinement 'SAINT (Bruker, 2003)'
_computing_data_collection 'SMART (Bruker, 2003)'
_computing_data_reduction 'SAINT (Bruker, 2003)'
_computing_molecular_graphics 'DIAMOND 2.1a (Brandenberg, 1999)'
_computing_publication_material 'SHELXL-97 (Sheldrick, 2008)'
_computing_structure_refinement 'SHELXL-97 (Sheldrick, 2008)'
_computing_structure_solution 'SHELXS (Sheldrick, 2008)'
_diffrn_ambient_temperature 296(2)
_diffrn_measured_fraction_theta_full 0.944
_diffrn_measured_fraction_theta_max 0.944
_diffrn_measurement_device_type 'BRUKER APEXII CCD area-detector diffractometer'
_diffrn_measurement_method 'rotation method'
_diffrn_radiation_monochromator graphite
_diffrn_radiation_source 'fine-focus sealed tube'
_diffrn_radiation_type MoK\a
_diffrn_radiation_wavelength 0.71073
_diffrn_reflns_av_R_equivalents 0.0300
_diffrn_reflns_av_sigmaI/netI 0.0277
_diffrn_reflns_limit_h_max 22
_diffrn_reflns_limit_h_min -23
_diffrn_reflns_limit_k_max 19
_diffrn_reflns_limit_k_min -18
_diffrn_reflns_limit_l_max 15
_diffrn_reflns_limit_l_min -15
_diffrn_reflns_number 35225
_diffrn_reflns_theta_full 36.09
_diffrn_reflns_theta_max 36.09
_diffrn_reflns_theta_min 2.24
_exptl_absorpt_coefficient_mu 1.440
_exptl_absorpt_correction_T_max 0.9110
_exptl_absorpt_correction_T_min 0.8067
_exptl_absorpt_correction_type multi-scan
_exptl_absorpt_process_details 'SADABS 2008-1 (Sheldrick, 1996)'
_exptl_crystal_colour blue
_exptl_crystal_density_diffrn 1.666
_exptl_crystal_density_method 'not measured'
_exptl_crystal_description needle
_exptl_crystal_F_000 788
_exptl_crystal_size_max 0.533
_exptl_crystal_size_mid 0.089
_exptl_crystal_size_min 0.062
_refine_diff_density_max 0.356
_refine_diff_density_min -0.544
_refine_diff_density_rms 0.060
_refine_ls_abs_structure_details 'Flack H D (1983), Acta Cryst. A39, 876-881'
_refine_ls_abs_structure_Flack 0.603(8)
_refine_ls_extinction_method none
_refine_ls_goodness_of_fit_ref 1.177
_refine_ls_hydrogen_treatment constr
_refine_ls_matrix_type full
_refine_ls_number_parameters 227
_refine_ls_number_reflns 6553
_refine_ls_number_restraints 2
_refine_ls_restrained_S_all 1.177
_refine_ls_R_factor_all 0.0428
_refine_ls_R_factor_gt 0.0359
_refine_ls_shift/su_max 0.000
_refine_ls_shift/su_mean 0.000
_refine_ls_structure_factor_coef Fsqd
_refine_ls_weighting_details 'w=1/[\s^2^(Fo^2^)+(0.0500P)^2^] where P=(Fo^2^+2Fc^2^)/3'
_refine_ls_weighting_scheme calc
_refine_ls_wR_factor_gt 0.0861
_refine_ls_wR_factor_ref 0.0890
_reflns_number_gt 5830
_reflns_number_total 6553
_reflns_threshold_expression >2sigma(I)
_cod_data_source_file b927522c.txt
_cod_data_source_block compound10
_cod_depositor_comments
;
The following automatic conversions were performed:

'_chemical_melting_point' value 'N/A' was changed to '?' - the value
is undefined or not given.

Automatic conversion script
Id: cif_fix_values 1891 2012-01-12 08:04:46Z andrius 
;
_cod_original_sg_symbol_H-M 'C c'
_cod_database_code 7025385

loop_
_symmetry_equiv_pos_as_xyz
'x, y, z'
'x, -y, z+1/2'
'x+1/2, y+1/2, z'
'x+1/2, -y+1/2, z+1/2'

loop_
_atom_site_label
_atom_site_type_symbol
_atom_site_fract_x
_atom_site_fract_y
_atom_site_fract_z
_atom_site_U_iso_or_equiv
_atom_site_adp_type
_atom_site_occupancy
_atom_site_symmetry_multiplicity
_atom_site_calc_flag
_atom_site_refinement_flags
C16 C 0.24790(18) 0.2502(2) 0.4328(2) 0.0395(5) Uani 1 1 d .
H16 H 0.1899 0.2098 0.3955 0.047 Uiso 1 1 calc R
Cu1 Cu 0.16841(2) 0.124191(13) 0.73839(3) 0.01896(5) Uani 1 1 d .
O4 O 0.24995(13) -0.11099(13) 0.4988(2) 0.0305(4) Uani 1 1 d .
O1 O 0.07518(11) 0.08895(14) 0.49139(18) 0.0251(3) Uani 1 1 d .
O2 O 0.08508(11) -0.01950(13) 0.30768(17) 0.0245(3) Uani 1 1 d .
O3 O 0.23962(12) -0.00190(13) 0.68333(18) 0.0265(3) Uani 1 1 d .
N12 N 0.34287(14) 0.25663(16) 0.8344(2) 0.0283(4) Uani 1 1 d .
N22 N -0.01265(13) 0.24506(15) 0.6538(2) 0.0287(4) Uani 1 1 d .
C1 C 0.11479(13) 0.01505(14) 0.4402(2) 0.0190(3) Uani 1 1 d .
C2 C 0.20985(14) -0.03697(15) 0.5506(2) 0.0214(3) Uani 1 1 d .
N13 N 0.27439(12) 0.22352(14) 0.71130(19) 0.0243(3) Uani 1 1 d .
N21 N -0.05944(14) 0.33458(16) 0.6733(2) 0.0307(4) Uani 1 1 d .
H21 H -0.1200 0.3498 0.6234 0.037 Uiso 1 1 calc R
N23 N 0.07836(12) 0.24831(14) 0.74735(19) 0.0239(3) Uani 1 1 d .
N11 N 0.40702(13) 0.31720(17) 0.7930(2) 0.0297(4) Uani 1 1 d .
H11 H 0.4580 0.3483 0.8549 0.036 Uiso 1 1 calc R
C25 C 0.1607(2) 0.4847(2) 1.0006(4) 0.0475(7) Uani 1 1 d .
H25 H 0.2137 0.5164 1.0743 0.057 Uiso 1 1 calc R
C13 C 0.4240(2) 0.3780(2) 0.5448(3) 0.0456(6) Uani 1 1 d .
H13 H 0.4804 0.4212 0.5814 0.055 Uiso 1 1 calc R
C21 C 0.09082(13) 0.34173(15) 0.8303(2) 0.0250(3) Uani 1 1 d .
C26 C 0.17367(18) 0.38488(18) 0.9428(3) 0.0353(5) Uani 1 1 d .
H26 H 0.2338 0.3480 0.9761 0.042 Uiso 1 1 calc R
C23 C -0.01177(19) 0.5002(2) 0.8422(3) 0.0430(6) Uani 1 1 d .
H23 H -0.0715 0.5379 0.8097 0.052 Uiso 1 1 calc R
C22 C 0.00093(16) 0.39891(18) 0.7825(2) 0.0305(4) Uani 1 1 d .
C12 C 0.38211(15) 0.32386(17) 0.6409(2) 0.0303(4) Uani 1 1 d .
C15 C 0.2908(2) 0.3006(2) 0.3391(3) 0.0526(7) Uani 1 1 d .
H15 H 0.2619 0.2930 0.2356 0.063 Uiso 1 1 calc R
C14 C 0.3781(3) 0.3641(3) 0.3958(3) 0.0551(8) Uani 1 1 d .
H14 H 0.4045 0.3972 0.3281 0.066 Uiso 1 1 calc R
C24 C 0.0696(2) 0.5399(2) 0.9514(3) 0.0522(7) Uani 1 1 d .
H24 H 0.0644 0.6066 0.9952 0.063 Uiso 1 1 calc R
C11 C 0.29561(14) 0.26235(16) 0.5878(2) 0.0270(3) Uani 1 1 d .

loop_
_atom_site_aniso_label
_atom_site_aniso_U_11
_atom_site_aniso_U_22
_atom_site_aniso_U_33
_atom_site_aniso_U_23
_atom_site_aniso_U_13
_atom_site_aniso_U_12
C16 0.0439(12) 0.0463(11) 0.0247(9) -0.0013(8) 0.0059(8) -0.0195(9)
Cu1 0.01832(8) 0.01876(8) 0.01923(8) 0.00012(8) 0.00523(5) -0.00068(8)
O4 0.0272(8) 0.0355(8) 0.0241(7) -0.0068(6) 0.0016(6) 0.0121(6)
O1 0.0229(6) 0.0276(7) 0.0215(6) -0.0039(5) 0.0026(5) 0.0073(5)
O2 0.0240(6) 0.0273(6) 0.0183(6) -0.0032(5) 0.0015(5) 0.0053(5)
O3 0.0246(7) 0.0308(7) 0.0200(6) -0.0025(5) 0.0013(5) 0.0079(5)
N12 0.0246(8) 0.0345(9) 0.0231(8) -0.0004(6) 0.0036(6) -0.0078(7)
N22 0.0231(7) 0.0278(8) 0.0303(9) -0.0034(7) 0.0019(6) 0.0037(6)
C1 0.0171(7) 0.0198(7) 0.0190(7) 0.0002(5) 0.0041(5) 0.0007(5)
C2 0.0178(7) 0.0226(7) 0.0220(8) -0.0007(6) 0.0039(6) 0.0018(6)
N13 0.0211(7) 0.0277(8) 0.0227(7) 0.0010(6) 0.0050(5) -0.0061(6)
N21 0.0221(7) 0.0303(8) 0.0340(9) -0.0031(7) 0.0009(7) 0.0054(6)
N23 0.0190(7) 0.0247(7) 0.0245(8) -0.0004(6) 0.0020(6) 0.0024(5)
N11 0.0235(8) 0.0373(9) 0.0258(8) -0.0019(7) 0.0045(6) -0.0107(7)
C25 0.0404(12) 0.0465(15) 0.0492(14) -0.0222(13) 0.0056(10) -0.0029(11)
C13 0.0449(13) 0.0586(16) 0.0368(12) -0.0046(9) 0.0181(10) -0.0276(11)
C21 0.0226(7) 0.0252(7) 0.0248(8) -0.0015(6) 0.0042(6) 0.0038(6)
C26 0.0292(10) 0.0387(11) 0.0307(10) -0.0090(7) -0.0006(8) 0.0035(7)
C23 0.0391(11) 0.0351(11) 0.0516(14) -0.0119(10) 0.0100(10) 0.0118(9)
C22 0.0265(9) 0.0307(8) 0.0309(9) -0.0042(7) 0.0044(7) 0.0047(7)
C12 0.0277(8) 0.0354(9) 0.0282(9) -0.0033(7) 0.0093(7) -0.0105(7)
C15 0.0660(16) 0.0661(17) 0.0246(10) -0.0012(10) 0.0130(10) -0.0280(14)
C14 0.0668(19) 0.0660(18) 0.0393(14) 0.0010(11) 0.0265(13) -0.0283(14)
C24 0.0519(14) 0.0393(12) 0.0599(17) -0.0235(12) 0.0103(12) 0.0051(11)
C11 0.0257(8) 0.0295(9) 0.0257(8) -0.0001(6) 0.0081(6) -0.0075(6)

loop_
_atom_type_symbol
_atom_type_description
_atom_type_scat_dispersion_real
_atom_type_scat_dispersion_imag
_atom_type_scat_source
C C 0.0033 0.0016 'International Tables Vol C Tables 4.2.6.8 and 6.1.1.4'
H H 0.0000 0.0000 'International Tables Vol C Tables 4.2.6.8 and 6.1.1.4'
N N 0.0061 0.0033 'International Tables Vol C Tables 4.2.6.8 and 6.1.1.4'
O O 0.0106 0.0060 'International Tables Vol C Tables 4.2.6.8 and 6.1.1.4'
Cu Cu 0.3201 1.2651 'International Tables Vol C Tables 4.2.6.8 and 6.1.1.4'

loop_
_geom_angle_atom_site_label_1
_geom_angle_atom_site_label_2
_geom_angle_atom_site_label_3
_geom_angle
_geom_angle_site_symmetry_1
_geom_angle_site_symmetry_3
C15 C16 C11 116.8(2) . .
C15 C16 H16 121.6 . .
C11 C16 H16 121.6 . .
O2 Cu1 O3 89.38(7) 2 .
O2 Cu1 N23 91.20(7) 2 .
O3 Cu1 N23 167.71(7) . .
O2 Cu1 N13 167.78(7) 2 .
O3 Cu1 N13 88.51(7) . .
N23 Cu1 N13 93.42(8) . .
O2 Cu1 O1 89.76(6) 2 .
O3 Cu1 O1 76.85(6) . .
N23 Cu1 O1 90.87(6) . .
N13 Cu1 O1 101.46(7) . .
O2 Cu1 O4 76.33(6) 2 2
O3 Cu1 O4 95.31(6) . 2
N23 Cu1 O4 96.75(7) . 2
N13 Cu1 O4 91.88(6) . 2
O1 Cu1 O4 164.22(5) . 2
C2 O4 Cu1 108.61(13) . 2_554
C1 O1 Cu1 109.75(12) . .
C1 O2 Cu1 119.70(13) . 2_554
C2 O3 Cu1 118.82(14) . .
N13 N12 N11 107.55(18) . .
N23 N22 N21 108.28(17) . .
O1 C1 O2 125.47(17) . .
O1 C1 C2 116.68(15) . .
O2 C1 C2 117.84(15) . .
O4 C2 O3 125.67(18) . .
O4 C2 C1 116.64(15) . .
O3 C2 C1 117.69(15) . .
N12 N13 C11 109.40(16) . .
N12 N13 Cu1 116.73(14) . .
C11 N13 Cu1 133.77(13) . .
N22 N21 C22 111.19(18) . .
N22 N21 H21 124.4 . .
C22 N21 H21 124.4 . .
N22 N23 C21 109.07(16) . .
N22 N23 Cu1 117.06(13) . .
C21 N23 Cu1 133.85(12) . .
N12 N11 C12 111.64(16) . .
N12 N11 H11 124.2 . .
C12 N11 H11 124.2 . .
C26 C25 C24 121.8(3) . .
C26 C25 H25 119.1 . .
C24 C25 H25 119.1 . .
C14 C13 C12 116.2(2) . .
C14 C13 H13 121.9 . .
C12 C13 H13 121.9 . .
N23 C21 C22 107.48(15) . .
N23 C21 C26 131.83(17) . .
C22 C21 C26 120.68(18) . .
C25 C26 C21 116.3(2) . .
C25 C26 H26 121.8 . .
C21 C26 H26 121.8 . .
C24 C23 C22 115.5(2) . .
C24 C23 H23 122.3 . .
C22 C23 H23 122.3 . .
N21 C22 C23 133.4(2) . .
N21 C22 C21 103.98(17) . .
C23 C22 C21 122.64(19) . .
N11 C12 C11 104.24(17) . .
N11 C12 C13 133.20(19) . .
C11 C12 C13 122.5(2) . .
C16 C15 C14 121.7(2) . .
C16 C15 H15 119.1 . .
C14 C15 H15 119.1 . .
C13 C14 C15 122.2(2) . .
C13 C14 H14 118.9 . .
C15 C14 H14 118.9 . .
C23 C24 C25 123.0(2) . .
C23 C24 H24 118.5 . .
C25 C24 H24 118.5 . .
N13 C11 C12 107.16(16) . .
N13 C11 C16 132.35(17) . .
C12 C11 C16 120.49(18) . .

loop_
_geom_bond_atom_site_label_1
_geom_bond_atom_site_label_2
_geom_bond_distance
_geom_bond_site_symmetry_2
C16 C15 1.369(3) .
C16 C11 1.402(3) .
C16 H16 0.9300 .
Cu1 O2 1.9946(15) 2
Cu1 O3 2.0072(16) .
Cu1 N23 2.0108(17) .
Cu1 N13 2.0187(17) .
Cu1 O1 2.3121(16) .
Cu1 O4 2.3503(17) 2
O4 C2 1.252(3) .
O4 Cu1 2.3503(17) 2_554
O1 C1 1.243(2) .
O2 C1 1.252(2) .
O2 Cu1 1.9946(15) 2_554
O3 C2 1.256(3) .
N12 N13 1.314(3) .
N12 N11 1.329(3) .
N22 N23 1.312(2) .
N22 N21 1.328(3) .
C1 C2 1.553(2) .
N13 C11 1.373(3) .
N21 C22 1.359(3) .
N21 H21 0.8600 .
N23 C21 1.366(3) .
N11 C12 1.358(3) .
N11 H11 0.8600 .
C25 C26 1.377(3) .
C25 C24 1.404(4) .
C25 H25 0.9300 .
C13 C14 1.351(4) .
C13 C12 1.399(3) .
C13 H13 0.9300 .
C21 C22 1.401(3) .
C21 C26 1.410(3) .
C26 H26 0.9300 .
C23 C24 1.367(4) .
C23 C22 1.399(3) .
C23 H23 0.9300 .
C12 C11 1.393(3) .
C15 C14 1.418(4) .
C15 H15 0.9300 .
C14 H14 0.9300 .
C24 H24 0.9300 .
